data_2017602
loop_
_publ_author_name
'G\'omez, Sandra L.'
'Palma, Alirio'
'Cobo, Justo'
'Glidewell, Christopher'

_publ_section_title
;
 Five 2-aryl-substituted tetrahydro-1,4-epoxy-1-benzazepines: isolated
 molecules and hydrogen-bonded chains and sheets
;
_journal_coeditor_code FA3218
_journal_issue 4
_journal_name_full 'Acta Crystallographica Section C'
_journal_page_first o233
_journal_page_last o240
_journal_paper_doi 10.1107/S0108270110009662
_journal_volume 66
_journal_year 2010
_chemical_formula_iupac 'C16 H14 Br N O'
_chemical_formula_moiety 'C16 H14 Br N O'
_chemical_formula_sum 'C16 H14 Br N O'
_chemical_formula_weight 316.19
_chemical_name_systematic
;
7-bromo-2-exo-phenyl-2,3,4,5-tetrahydro-1<i>H</i>-1,4- epoxy-1-benzazepine
;
_space_group_IT_number 19
_symmetry_cell_setting orthorhombic
_symmetry_space_group_name_Hall 'P 2ac 2ab'
_symmetry_space_group_name_H-M 'P 21 21 21'
_atom_sites_solution_hydrogens geom
_atom_sites_solution_primary direct
_atom_sites_solution_secondary difmap
_cell_angle_alpha 90.00
_cell_angle_beta 90.00
_cell_angle_gamma 90.00
_cell_formula_units_Z 4
_cell_length_a 5.5214(3)
_cell_length_b 10.2982(12)
_cell_length_c 22.900(3)
_cell_measurement_reflns_used 2989
_cell_measurement_temperature 120(2)
_cell_measurement_theta_max 27.49
_cell_measurement_theta_min 3.32
_cell_volume 1302.1(2)
_computing_cell_refinement 'DIRAX/LSQ (Duisenberg <i>et al.</i>,  2000)'
_computing_data_collection 'COLLECT (Hooft, 1999)'
_computing_data_reduction 'EVALCCD (Duisenberg <i>et al.</i>,  2003)'
_computing_molecular_graphics 'PLATON (Spek, 2009)'
_computing_publication_material 'SHELXL97 (Sheldrick, 2008) and PLATON (Spek, 2009)'
_computing_structure_refinement 'SHELXL97 (Sheldrick, 2008)'
_computing_structure_solution 'Sir2004 (Burla <i>et al.</i>,  2005)'
_diffrn_ambient_temperature 120(2)
_diffrn_detector_area_resol_mean 9.091
_diffrn_measured_fraction_theta_full 0.998
_diffrn_measured_fraction_theta_max 0.998
_diffrn_measurement_device_type 'Bruker-Nonius KappaCCD'
_diffrn_measurement_method '\f & \w scans'
_diffrn_radiation_monochromator graphite
_diffrn_radiation_source 'Bruker-Nonius FR591 rotating anode'
_diffrn_radiation_type 'Mo K\a'
_diffrn_radiation_wavelength 0.71073
_diffrn_reflns_av_R_equivalents 0.0508
_diffrn_reflns_av_sigmaI/netI 0.0451
_diffrn_reflns_limit_h_max 7
_diffrn_reflns_limit_h_min -7
_diffrn_reflns_limit_k_max 13
_diffrn_reflns_limit_k_min -13
_diffrn_reflns_limit_l_max 29
_diffrn_reflns_limit_l_min -29
_diffrn_reflns_number 14968
_diffrn_reflns_theta_full 27.49
_diffrn_reflns_theta_max 27.49
_diffrn_reflns_theta_min 3.32
_diffrn_standards_decay_% 0
_diffrn_standards_interval_count 0
_diffrn_standards_interval_time 0
_diffrn_standards_number 0
_exptl_absorpt_coefficient_mu 3.147
_exptl_absorpt_correction_T_max 0.568
_exptl_absorpt_correction_T_min 0.471
_exptl_absorpt_correction_type multi-scan
_exptl_absorpt_process_details '(SADABS; Sheldrick, 2003)'
_exptl_crystal_colour colourless
_exptl_crystal_density_diffrn 1.613
_exptl_crystal_density_method 'not measured'
_exptl_crystal_description block
_exptl_crystal_F_000 640
_exptl_crystal_size_max 0.22
_exptl_crystal_size_mid 0.20
_exptl_crystal_size_min 0.18
_refine_diff_density_max 0.506
_refine_diff_density_min -0.496
_refine_ls_abs_structure_details 'Flack (1983), 1228 Bijvoet pairs'
_refine_ls_abs_structure_Flack 0.497(9)
_refine_ls_extinction_method none
_refine_ls_goodness_of_fit_ref 1.070
_refine_ls_hydrogen_treatment constr
_refine_ls_matrix_type full
_refine_ls_number_parameters 173
_refine_ls_number_reflns 2989
_refine_ls_number_restraints 0
_refine_ls_restrained_S_all 1.070
_refine_ls_R_factor_all 0.0458
_refine_ls_R_factor_gt 0.0324
_refine_ls_shift/su_max 0.001
_refine_ls_shift/su_mean 0.000
_refine_ls_structure_factor_coef Fsqd
_refine_ls_weighting_details 'w=1/[\s^2^(Fo^2^)+(0.0249P)^2^+0.4327P] where P=(Fo^2^+2Fc^2^)/3'
_refine_ls_weighting_scheme calc
_refine_ls_wR_factor_gt 0.0598
_refine_ls_wR_factor_ref 0.0639
_reflns_number_gt 2587
_reflns_number_total 2989
_reflns_threshold_expression I>2\s(I)
_cod_data_source_file fa3218.cif
_cod_data_source_block IV
_cod_depositor_comments
;
The following automatic conversions were performed:
'_exptl_absorpt_correction_type' value 'Multi-scan' changed to
'multi-scan' according to
'/home/saulius/struct/CIF-dictionaries/cif_core.dic' dictionary named
'cif_core.dic' version 2.4.1 from 2010-06-29.

Automatic conversion script
Id: cif_fix_enum 1527 2010-12-29 10:47:43Z saulius 
;
_cod_database_code 2017602
_cod_database_fobs_code 2017602

loop_
_symmetry_equiv_pos_as_xyz
'x, y, z'
'-x+1/2, -y, z+1/2'
'x+1/2, -y+1/2, -z'
'-x, y+1/2, -z+1/2'

loop_
_atom_site_type_symbol
_atom_site_label
_atom_site_fract_x
_atom_site_fract_y
_atom_site_fract_z
_atom_site_U_iso_or_equiv
_atom_site_adp_type
_atom_site_calc_flag
_atom_site_refinement_flags
_atom_site_occupancy
_atom_site_disorder_assembly
_atom_site_disorder_group
N N1 0.5898(4) 0.3932(2) 0.11111(10) 0.0173(6) Uani d . 1 . .
C C2 0.4507(5) 0.3346(3) 0.16044(12) 0.0184(6) Uani d . 1 . .
H H2 0.3993 0.4052 0.1877 0.022 Uiso calc R 1 . .
C C3 0.2250(5) 0.2768(3) 0.13127(12) 0.0202(7) Uani d . 1 . .
H H3A 0.2045 0.1844 0.1420 0.024 Uiso calc R 1 . .
H H3B 0.0776 0.3253 0.1427 0.024 Uiso calc R 1 . .
C C4 0.2749(5) 0.2913(3) 0.06604(13) 0.0209(6) Uani d . 1 . .
H H4 0.2236 0.2114 0.0445 0.025 Uiso calc R 1 . .
C C5 0.1627(6) 0.4097(3) 0.03939(12) 0.0200(6) Uani d . 1 . .
H H5A -0.0129 0.4113 0.0480 0.024 Uiso calc R 1 . .
H H5B 0.1834 0.4073 -0.0035 0.024 Uiso calc R 1 . .
C C5A 0.2808(5) 0.5297(3) 0.06365(13) 0.0166(6) Uani d . 1 . .
C C6 0.1900(6) 0.6529(3) 0.05266(11) 0.0176(6) Uani d . 1 . .
H H6 0.0468 0.6632 0.0301 0.021 Uiso calc R 1 . .
C C7 0.3075(6) 0.7595(3) 0.07449(11) 0.0186(6) Uani d . 1 . .
Br Br7 0.17334(6) 0.92624(3) 0.061526(13) 0.02630(9) Uani d . 1 . .
C C8 0.5181(6) 0.7489(3) 0.10599(13) 0.0222(7) Uani d . 1 . .
H H8 0.5993 0.8241 0.1200 0.027 Uiso calc R 1 . .
C C9 0.6092(5) 0.6266(3) 0.11685(13) 0.0218(7) Uani d . 1 . .
H H9 0.7550 0.6170 0.1384 0.026 Uiso calc R 1 . .
C C9A 0.4890(5) 0.5182(3) 0.09649(12) 0.0171(6) Uani d . 1 . .
O O14 0.5358(3) 0.30644(17) 0.06365(9) 0.0203(4) Uani d . 1 . .
C C21 0.6083(5) 0.2402(3) 0.19305(12) 0.0179(7) Uani d . 1 . .
C C22 0.7003(6) 0.2751(3) 0.24663(12) 0.0229(7) Uani d . 1 . .
H H22 0.6579 0.3567 0.2631 0.027 Uiso calc R 1 . .
C C23 0.8526(7) 0.1935(3) 0.27659(12) 0.0280(7) Uani d . 1 . .
H H23 0.9160 0.2196 0.3133 0.034 Uiso calc R 1 . .
C C24 0.9143(5) 0.0745(3) 0.25392(13) 0.0249(7) Uani d . 1 . .
H H24 1.0195 0.0181 0.2748 0.030 Uiso calc R 1 . .
C C25 0.8220(6) 0.0382(3) 0.20080(12) 0.0248(7) Uani d . 1 . .
H H25 0.8632 -0.0439 0.1848 0.030 Uiso calc R 1 . .
C C26 0.6703(7) 0.1198(3) 0.17051(13) 0.0231(6) Uani d . 1 . .
H H26 0.6072 0.0934 0.1338 0.028 Uiso calc R 1 . .

loop_
_atom_site_aniso_label
_atom_site_aniso_U_11
_atom_site_aniso_U_22
_atom_site_aniso_U_33
_atom_site_aniso_U_12
_atom_site_aniso_U_13
_atom_site_aniso_U_23
N1 0.0190(13) 0.0142(13) 0.0189(12) 0.0006(9) 0.0013(10) 0.0003(9)
C2 0.0206(16) 0.0154(15) 0.0193(15) 0.0017(12) 0.0056(13) 0.0006(12)
C3 0.0176(17) 0.0169(14) 0.0260(15) -0.0008(12) -0.0005(12) 0.0044(12)
C4 0.0226(16) 0.0150(13) 0.0251(14) -0.0005(11) -0.0016(14) -0.0042(13)
C5 0.0223(14) 0.0160(15) 0.0217(13) 0.0002(16) -0.0045(14) -0.0038(11)
C5A 0.0177(16) 0.0166(13) 0.0155(12) -0.0006(11) 0.0008(14) 0.0002(13)
C6 0.0169(14) 0.0198(14) 0.0161(14) -0.0013(13) -0.0020(15) -0.0001(11)
C7 0.0231(15) 0.0128(13) 0.0197(14) -0.0012(13) 0.0046(13) 0.0019(10)
Br7 0.03476(17) 0.01327(12) 0.03087(15) 0.00192(15) -0.00059(16) 0.00104(14)
C8 0.0259(17) 0.0151(16) 0.0255(15) -0.0049(13) -0.0016(14) -0.0009(12)
C9 0.0203(18) 0.0189(14) 0.0261(16) -0.0050(12) -0.0058(13) 0.0052(12)
C9A 0.0174(15) 0.0165(14) 0.0175(14) 0.0003(13) 0.0019(13) 0.0021(12)
O14 0.0232(11) 0.0168(10) 0.0211(10) 0.0004(8) 0.0031(10) -0.0052(10)
C21 0.0155(16) 0.0162(15) 0.0220(15) -0.0025(12) 0.0027(12) 0.0041(12)
C22 0.0271(17) 0.0212(15) 0.0203(14) 0.0058(15) 0.0023(14) 0.0008(12)
C23 0.0316(19) 0.0329(18) 0.0196(15) 0.0054(17) -0.0041(15) -0.0011(13)
C24 0.0231(15) 0.0233(15) 0.0283(16) 0.0025(15) 0.0008(12) 0.0120(15)
C25 0.0281(16) 0.0143(14) 0.0321(16) -0.0018(15) 0.0023(17) 0.0007(11)
C26 0.0236(15) 0.0196(14) 0.0261(15) -0.0014(16) -0.0051(16) -0.0015(11)

loop_
_atom_type_symbol
_atom_type_description
_atom_type_scat_dispersion_real
_atom_type_scat_dispersion_imag
_atom_type_scat_source
C C 0.0033 0.0016 'International Tables Vol C Tables 4.2.6.8 and 6.1.1.4'
H H 0.0000 0.0000 'International Tables Vol C Tables 4.2.6.8 and 6.1.1.4'
Br Br -0.2901 2.4595 'International Tables Vol C Tables 4.2.6.8 and 6.1.1.4'
N N 0.0061 0.0033 'International Tables Vol C Tables 4.2.6.8 and 6.1.1.4'
O O 0.0106 0.0060 'International Tables Vol C Tables 4.2.6.8 and 6.1.1.4'

loop_
_geom_angle_atom_site_label_1
_geom_angle_atom_site_label_2
_geom_angle_atom_site_label_3
_geom_angle_site_symmetry_1
_geom_angle_site_symmetry_3
_geom_angle
_geom_angle_publ_flag
O14 N1 C9A . . 107.4(2) ?
O14 N1 C2 . . 102.3(2) ?
C9A N1 C2 . . 109.7(2) ?
N1 C2 C21 . . 109.8(2) ?
N1 C2 C3 . . 104.2(2) ?
C21 C2 C3 . . 115.9(3) ?
N1 C2 H2 . . 108.9 ?
C21 C2 H2 . . 108.9 ?
C3 C2 H2 . . 108.9 ?
C4 C3 C2 . . 104.0(2) ?
C4 C3 H3A . . 111.0 ?
C2 C3 H3A . . 111.0 ?
C4 C3 H3B . . 111.0 ?
C2 C3 H3B . . 111.0 ?
H3A C3 H3B . . 109.0 ?
O14 C4 C5 . . 107.9(2) ?
O14 C4 C3 . . 103.1(2) ?
C5 C4 C3 . . 113.8(2) ?
O14 C4 H4 . . 110.6 ?
C5 C4 H4 . . 110.6 ?
C3 C4 H4 . . 110.6 ?
C4 C5 C5A . . 109.8(2) ?
C4 C5 H5A . . 109.7 ?
C5A C5 H5A . . 109.7 ?
C4 C5 H5B . . 109.7 ?
C5A C5 H5B . . 109.7 ?
H5A C5 H5B . . 108.2 ?
C9A C5A C6 . . 118.6(2) ?
C9A C5A C5 . . 119.5(2) ?
C6 C5A C5 . . 121.9(2) ?
C7 C6 C5A . . 119.7(3) ?
C7 C6 H6 . . 120.1 ?
C5A C6 H6 . . 120.1 ?
C6 C7 C8 . . 121.9(3) ?
C6 C7 Br7 . . 119.0(2) ?
C8 C7 Br7 . . 119.1(2) ?
C7 C8 C9 . . 118.5(3) ?
C7 C8 H8 . . 120.8 ?
C9 C8 H8 . . 120.8 ?
C8 C9 C9A . . 120.2(3) ?
C8 C9 H9 . . 119.9 ?
C9A C9 H9 . . 119.9 ?
C5A C9A C9 . . 121.0(3) ?
C5A C9A N1 . . 121.7(3) ?
C9 C9A N1 . . 117.3(2) ?
N1 O14 C4 . . 104.1(2) ?
C22 C21 C26 . . 118.3(3) ?
C22 C21 C2 . . 119.2(3) ?
C26 C21 C2 . . 122.4(3) ?
C23 C22 C21 . . 120.8(3) ?
C23 C22 H22 . . 119.6 ?
C21 C22 H22 . . 119.6 ?
C22 C23 C24 . . 120.6(3) ?
C22 C23 H23 . . 119.7 ?
C24 C23 H23 . . 119.7 ?
C25 C24 C23 . . 119.1(3) ?
C25 C24 H24 . . 120.5 ?
C23 C24 H24 . . 120.5 ?
C24 C25 C26 . . 120.6(3) ?
C24 C25 H25 . . 119.7 ?
C26 C25 H25 . . 119.7 ?
C25 C26 C21 . . 120.6(3) ?
C25 C26 H26 . . 119.7 ?
C21 C26 H26 . . 119.7 ?

loop_
_geom_bond_atom_site_label_1
_geom_bond_atom_site_label_2
_geom_bond_site_symmetry_2
_geom_bond_distance
_geom_bond_publ_flag
N1 O14 . 1.438(3) ?
N1 C9A . 1.441(4) ?
N1 C2 . 1.494(4) ?
C2 C21 . 1.503(4) ?
C2 C3 . 1.533(4) ?
C2 H2 . 1.0000 ?
C3 C4 . 1.526(4) ?
C3 H3A . 0.9900 ?
C3 H3B . 0.9900 ?
C4 O14 . 1.450(3) ?
C4 C5 . 1.498(4) ?
C4 H4 . 1.0000 ?
C5 C5A . 1.504(4) ?
C5 H5A . 0.9900 ?
C5 H5B . 0.9900 ?
C5A C9A . 1.379(4) ?
C5A C6 . 1.387(4) ?
C6 C7 . 1.370(4) ?
C6 H6 . 0.9500 ?
C7 C8 . 1.373(4) ?
C7 Br7 . 1.893(3) ?
C8 C9 . 1.378(4) ?
C8 H8 . 0.9500 ?
C9 C9A . 1.380(4) ?
C9 H9 . 0.9500 ?
C21 C22 . 1.376(4) ?
C21 C26 . 1.386(4) ?
C22 C23 . 1.373(4) ?
C22 H22 . 0.9500 ?
C23 C24 . 1.374(4) ?
C23 H23 . 0.9500 ?
C24 C25 . 1.371(4) ?
C24 H24 . 0.9500 ?
C25 C26 . 1.374(4) ?
C25 H25 . 0.9500 ?
C26 H26 . 0.9500 ?

loop_
_geom_torsion_atom_site_label_1
_geom_torsion_atom_site_label_2
_geom_torsion_atom_site_label_3
_geom_torsion_atom_site_label_4
_geom_torsion_site_symmetry_1
_geom_torsion_site_symmetry_2
_geom_torsion_site_symmetry_3
_geom_torsion_site_symmetry_4
_geom_torsion
_geom_torsion_publ_flag
O14 N1 C2 C21 . . . . 91.3(2) ?
C9A N1 C2 C21 . . . . -154.9(2) ?
O14 N1 C2 C3 . . . . -33.4(3) ?
C9A N1 C2 C3 . . . . 80.4(3) ?
N1 C2 C3 C4 . . . . 7.9(3) ?
C21 C2 C3 C4 . . . . -112.9(3) ?
C2 C3 C4 O14 . . . . 20.1(3) ?
C2 C3 C4 C5 . . . . -96.5(3) ?
O14 C4 C5 C5A . . . . -47.0(3) ?
C3 C4 C5 C5A . . . . 66.7(3) ?
C4 C5 C5A C9A . . . . 10.8(4) ?
C4 C5 C5A C6 . . . . -170.9(3) ?
C9A C5A C6 C7 . . . . -0.1(4) ?
C5 C5A C6 C7 . . . . -178.3(3) ?
C5A C6 C7 C8 . . . . 1.7(4) ?
C5A C6 C7 Br7 . . . . -177.6(2) ?
C6 C7 C8 C9 . . . . -1.5(4) ?
Br7 C7 C8 C9 . . . . 177.7(2) ?
C7 C8 C9 C9A . . . . -0.3(5) ?
C6 C5A C9A C9 . . . . -1.7(4) ?
C5 C5A C9A C9 . . . . 176.6(3) ?
C6 C5A C9A N1 . . . . 178.1(3) ?
C5 C5A C9A N1 . . . . -3.6(4) ?
C8 C9 C9A C5A . . . . 1.9(5) ?
C8 C9 C9A N1 . . . . -178.0(3) ?
O14 N1 C9A C5A . . . . 32.0(3) ?
C2 N1 C9A C5A . . . . -78.5(3) ?
O14 N1 C9A C9 . . . . -148.2(2) ?
C2 N1 C9A C9 . . . . 101.3(3) ?
C9A N1 O14 C4 . . . . -67.6(3) ?
C2 N1 O14 C4 . . . . 47.9(2) ?
C5 C4 O14 N1 . . . . 78.3(3) ?
C3 C4 O14 N1 . . . . -42.4(2) ?
N1 C2 C21 C22 . . . . 105.1(3) ?
C3 C2 C21 C22 . . . . -137.3(3) ?
N1 C2 C21 C26 . . . . -73.3(4) ?
C3 C2 C21 C26 . . . . 44.4(4) ?
C26 C21 C22 C23 . . . . 1.0(5) ?
C2 C21 C22 C23 . . . . -177.4(3) ?
C21 C22 C23 C24 . . . . -0.7(5) ?
C22 C23 C24 C25 . . . . 0.1(5) ?
C23 C24 C25 C26 . . . . 0.1(5) ?
C24 C25 C26 C21 . . . . 0.1(5) ?
C22 C21 C26 C25 . . . . -0.7(5) ?
C2 C21 C26 C25 . . . . 177.6(3) ?

loop_
_cod_related_entry_id
_cod_related_entry_database
_cod_related_entry_code
1 ChemSpider 30654231
